data_2208698
loop_
_publ_author_name
'B. Sridhar'
'K. Ravikumar'
'H. S. Yathirajan'
'H. G. Anilkumar'
'B. Narayana'

_publ_section_title 4-Amino-6-<i>tert</i>-butyl-3-thioxo-3,4-dihydro-1,2,4-triazin-5(2<i>H</i>)-one
_journal_coeditor_code RZ2007
_journal_issue 4
_journal_name_full 'Acta Crystallographica Section E'
_journal_page_first o1382
_journal_page_last o1383
_journal_paper_doi 10.1107/S1600536806008452
_journal_volume 62
_journal_year 2006
_chemical_formula_iupac 'C7 H12 N4 O S'
_chemical_formula_moiety 'C7 H12 N4 O S'
_chemical_formula_sum 'C7 H12 N4 O S'
_chemical_formula_weight 200.27
_chemical_name_systematic
;
4-amino-6-tert-butyl-3-thioxo-3,4-dihydro-1,2,4-triazin-5(2H)-one
;
_space_group_IT_number 14
_symmetry_cell_setting monoclinic
_symmetry_space_group_name_Hall '-P 2ybc'
_symmetry_space_group_name_H-M 'P 1 21/c 1'
_atom_sites_solution_hydrogens geom
_atom_sites_solution_primary direct
_atom_sites_solution_secondary difmap
_audit_creation_method SHELXL-97
_cell_angle_alpha 90.00
_cell_angle_beta 112.0390(10)
_cell_angle_gamma 90.00
_cell_formula_units_Z 4
_cell_length_a 12.5196(8)
_cell_length_b 6.9535(4)
_cell_length_c 12.5987(8)
_cell_measurement_reflns_used 6656
_cell_measurement_temperature 273(2)
_cell_measurement_theta_max 27.93
_cell_measurement_theta_min 2.95
_cell_volume 1016.64(11)
_computing_cell_refinement 'SAINT (Bruker, 2001)'
_computing_data_collection 'SMART (Bruker, 2001)'
_computing_data_reduction SAINT
_computing_molecular_graphics 'SHELXTL/PC (Sheldrick, 1990) and MERCURY (Bruno <i>et al.</i>,  2002)'
_computing_publication_material SHELXL97
_computing_structure_refinement 'SHELXL97 (Sheldrick, 1997)'
_computing_structure_solution 'SHELXS97 (Sheldrick, 1997)'
_diffrn_ambient_temperature 273(2)
_diffrn_measured_fraction_theta_full 0.998
_diffrn_measured_fraction_theta_max 0.998
_diffrn_measurement_device_type 'Bruker SMART APEX CCD area-detector'
_diffrn_measurement_method '\w scan'
_diffrn_radiation_monochromator graphite
_diffrn_radiation_source 'fine-focus sealed tube'
_diffrn_radiation_type MoK\a
_diffrn_radiation_wavelength 0.71073
_diffrn_reflns_av_R_equivalents 0.0184
_diffrn_reflns_av_sigmaI/netI 0.0135
_diffrn_reflns_limit_h_max 14
_diffrn_reflns_limit_h_min -14
_diffrn_reflns_limit_k_max 8
_diffrn_reflns_limit_k_min -8
_diffrn_reflns_limit_l_max 14
_diffrn_reflns_limit_l_min -14
_diffrn_reflns_number 9276
_diffrn_reflns_theta_full 25.00
_diffrn_reflns_theta_max 25.00
_diffrn_reflns_theta_min 3.26
_diffrn_standards_number 0
_exptl_absorpt_coefficient_mu 0.288
_exptl_absorpt_correction_type none
_exptl_crystal_colour colorless
_exptl_crystal_density_diffrn 1.308
_exptl_crystal_density_method 'not measured'
_exptl_crystal_description block
_exptl_crystal_F_000 424
_exptl_crystal_size_max 0.21
_exptl_crystal_size_mid 0.17
_exptl_crystal_size_min 0.09
_refine_diff_density_max 0.397
_refine_diff_density_min -0.349
_refine_ls_extinction_method none
_refine_ls_goodness_of_fit_ref 1.065
_refine_ls_hydrogen_treatment constr
_refine_ls_matrix_type full
_refine_ls_number_parameters 121
_refine_ls_number_reflns 1780
_refine_ls_number_restraints 0
_refine_ls_restrained_S_all 1.065
_refine_ls_R_factor_all 0.0405
_refine_ls_R_factor_gt 0.0385
_refine_ls_shift/su_max 0.000
_refine_ls_shift/su_mean 0.000
_refine_ls_structure_factor_coef Fsqd
_refine_ls_weighting_details 'calc w=1/[\s^2^(Fo^2^)+(0.0662P)^2^+0.2933P] where P=(Fo^2^+2Fc^2^)/3'
_refine_ls_weighting_scheme calc
_refine_ls_wR_factor_gt 0.1126
_refine_ls_wR_factor_ref 0.1150
_reflns_number_gt 1640
_reflns_number_total 1780
_reflns_threshold_expression I>2\s(I)
_cod_data_source_file rz2007.cif
_cod_data_source_block I
_cod_depositor_comments
;
The following automatic conversions were performed:
'_symmetry_cell_setting' value 'Monoclinic' changed to 'monoclinic'
according to '/home/saulius/struct/CIF-dictionaries/cif_core.dic'
dictionary named 'cif_core.dic' version 2.4.1 from 2010-06-29.

Automatic conversion script
Id: cif_fix_enum 1527 2010-12-29 10:47:43Z saulius 

The following automatic conversions were performed:

'_symmetry_cell_setting' value 'Monoclinic' changed to 'monoclinic'
according to /home/saulius/struct/CIF-dictionaries/cif_core.dic
dictionary named 'cif_core.dic' version 2.4.1 from 2010-06-29.

Automatic conversion script
Id: cif_fix_values 1715 2011-07-08 13:25:40Z adriana 
;
_cod_original_sg_symbol_H-M 'P 21/c'
_cod_database_code 2208698
_cod_database_fobs_code 2208698

loop_
_symmetry_equiv_pos_as_xyz
'x, y, z'
'-x, y+1/2, -z+1/2'
'-x, -y, -z'
'x, -y-1/2, z-1/2'

loop_
_atom_site_type_symbol
_atom_site_label
_atom_site_fract_x
_atom_site_fract_y
_atom_site_fract_z
_atom_site_U_iso_or_equiv
_atom_site_adp_type
_atom_site_calc_flag
_atom_site_refinement_flags
_atom_site_occupancy
C C1 -0.00561(16) 0.2735(2) 0.54361(14) 0.0451(4) Uani d . 1
C C2 0.11100(14) 0.3524(2) 0.74142(13) 0.0441(4) Uani d . 1
C C3 0.21126(15) 0.3016(2) 0.71497(14) 0.0464(4) Uani d . 1
C C4 0.33206(16) 0.3196(3) 0.80548(16) 0.0584(5) Uani d . 1
C C5 0.3522(2) 0.5249(4) 0.8516(2) 0.0798(7) Uani d . 1
H H5A 0.3327 0.6137 0.7888 0.120 Uiso calc R 1
H H5B 0.4318 0.5407 0.9001 0.120 Uiso calc R 1
H H5C 0.3048 0.5495 0.8948 0.120 Uiso calc R 1
C C6 0.3473(2) 0.1766(4) 0.9032(2) 0.0845(7) Uani d . 1
H H6A 0.2939 0.2075 0.9391 0.127 Uiso calc R 1
H H6B 0.4246 0.1847 0.9587 0.127 Uiso calc R 1
H H6C 0.3327 0.0485 0.8729 0.127 Uiso calc R 1
C C7 0.4203(2) 0.2737(5) 0.7519(2) 0.0891(8) Uani d . 1
H H7A 0.4077 0.1455 0.7214 0.134 Uiso calc R 1
H H7B 0.4966 0.2834 0.8092 0.134 Uiso calc R 1
H H7C 0.4119 0.3635 0.6913 0.134 Uiso calc R 1
N N1 0.09438(14) 0.2328(2) 0.53334(13) 0.0509(4) Uani d . 1
H H1 0.0901 0.1951 0.4668 0.061 Uiso calc R 1
N N2 0.00669(12) 0.33150(18) 0.65149(11) 0.0437(3) Uani d . 1
N N3 0.20057(14) 0.2436(2) 0.61441(13) 0.0511(4) Uani d . 1
N N4 -0.09099(13) 0.3921(2) 0.67116(14) 0.0590(4) Uani d . 1
H H4A -0.1573 0.3925 0.6160 0.071 Uiso calc R 1
H H4B -0.0846 0.4289 0.7384 0.071 Uiso calc R 1
O O1 0.11271(11) 0.40992(19) 0.83389(9) 0.0550(3) Uani d . 1
S S1 -0.13213(4) 0.25524(7) 0.43523(4) 0.0578(2) Uani d . 1

loop_
_atom_site_aniso_label
_atom_site_aniso_U_11
_atom_site_aniso_U_22
_atom_site_aniso_U_33
_atom_site_aniso_U_12
_atom_site_aniso_U_13
_atom_site_aniso_U_23
C1 0.0621(11) 0.0325(8) 0.0396(9) -0.0029(7) 0.0178(8) 0.0044(6)
C2 0.0568(10) 0.0372(8) 0.0388(8) -0.0017(7) 0.0183(7) 0.0042(6)
C3 0.0554(10) 0.0423(8) 0.0418(9) -0.0011(7) 0.0188(7) 0.0015(7)
C4 0.0539(10) 0.0671(12) 0.0500(10) -0.0022(9) 0.0148(8) -0.0006(9)
C5 0.0689(13) 0.0801(15) 0.0730(14) -0.0160(12) 0.0067(11) -0.0136(12)
C6 0.0666(13) 0.0991(19) 0.0720(14) 0.0067(13) 0.0077(11) 0.0267(14)
C7 0.0550(13) 0.124(2) 0.0869(18) 0.0003(13) 0.0249(12) -0.0124(15)
N1 0.0626(9) 0.0525(9) 0.0380(8) -0.0020(7) 0.0193(7) -0.0071(6)
N2 0.0530(8) 0.0396(7) 0.0401(7) 0.0003(6) 0.0194(6) 0.0037(6)
N3 0.0577(9) 0.0502(8) 0.0459(8) -0.0001(6) 0.0200(7) -0.0042(6)
N4 0.0541(9) 0.0721(11) 0.0536(9) 0.0093(7) 0.0232(7) 0.0011(7)
O1 0.0718(8) 0.0577(7) 0.0386(6) -0.0011(6) 0.0242(6) -0.0030(5)
S1 0.0623(4) 0.0558(3) 0.0448(3) -0.0065(2) 0.0080(2) 0.00531(18)

loop_
_atom_type_symbol
_atom_type_description
_atom_type_scat_dispersion_real
_atom_type_scat_dispersion_imag
_atom_type_scat_source
C C 0.0033 0.0016 'International Tables Vol C Tables 4.2.6.8 and 6.1.1.4'
H H 0.0000 0.0000 'International Tables Vol C Tables 4.2.6.8 and 6.1.1.4'
N N 0.0061 0.0033 'International Tables Vol C Tables 4.2.6.8 and 6.1.1.4'
O O 0.0106 0.0060 'International Tables Vol C Tables 4.2.6.8 and 6.1.1.4'
S S 0.1246 0.1234 'International Tables Vol C Tables 4.2.6.8 and 6.1.1.4'

loop_
_geom_angle_atom_site_label_1
_geom_angle_atom_site_label_2
_geom_angle_atom_site_label_3
_geom_angle
_geom_angle_publ_flag
N1 C1 N2 113.45(15) ?
N1 C1 S1 122.85(13) ?
N2 C1 S1 123.70(14) ?
O1 C2 N2 119.30(15) ?
O1 C2 C3 125.98(15) ?
N2 C2 C3 114.72(14) ?
N3 C3 C2 121.34(16) ?
N3 C3 C4 118.08(16) ?
C2 C3 C4 120.56(14) ?
C3 C4 C5 109.79(16) ?
C3 C4 C7 109.38(16) ?
C5 C4 C7 108.6(2) ?
C3 C4 C6 109.68(17) ?
C5 C4 C6 110.31(19) ?
C7 C4 C6 109.0(2) ?
C4 C5 H5A 109.5 ?
C4 C5 H5B 109.5 ?
H5A C5 H5B 109.5 ?
C4 C5 H5C 109.5 ?
H5A C5 H5C 109.5 ?
H5B C5 H5C 109.5 ?
C4 C6 H6A 109.5 ?
C4 C6 H6B 109.5 ?
H6A C6 H6B 109.5 ?
C4 C6 H6C 109.5 ?
H6A C6 H6C 109.5 ?
H6B C6 H6C 109.5 ?
C4 C7 H7A 109.5 ?
C4 C7 H7B 109.5 ?
H7A C7 H7B 109.5 ?
C4 C7 H7C 109.5 ?
H7A C7 H7C 109.5 ?
H7B C7 H7C 109.5 ?
C1 N1 N3 127.70(15) y
C1 N1 H1 116.2 ?
N3 N1 H1 116.2 ?
C1 N2 C2 124.45(14) ?
C1 N2 N4 118.92(14) ?
C2 N2 N4 116.34(13) ?
C3 N3 N1 118.32(15) ?
N2 N4 H4A 120.0 ?
N2 N4 H4B 120.0 ?
H4A N4 H4B 120.0 ?

loop_
_geom_bond_atom_site_label_1
_geom_bond_atom_site_label_2
_geom_bond_distance
_geom_bond_publ_flag
C1 N1 1.336(3) y
C1 N2 1.370(2) y
C1 S1 1.6633(18) ?
C2 O1 1.2244(19) y
C2 N2 1.378(2) y
C2 C3 1.458(2) ?
C3 N3 1.288(2) y
C3 C4 1.520(2) ?
C4 C5 1.526(3) ?
C4 C7 1.529(3) ?
C4 C6 1.538(3) ?
C5 H5A 0.9600 ?
C5 H5B 0.9600 ?
C5 H5C 0.9600 ?
C6 H6A 0.9600 ?
C6 H6B 0.9600 ?
C6 H6C 0.9600 ?
C7 H7A 0.9600 ?
C7 H7B 0.9600 ?
C7 H7C 0.9600 ?
N1 N3 1.341(2) ?
N1 H1 0.8600 ?
N2 N4 1.401(2) y
N4 H4A 0.8600 ?
N4 H4B 0.8600 ?

loop_
_geom_hbond_atom_site_label_D
_geom_hbond_atom_site_label_H
_geom_hbond_atom_site_label_A
_geom_hbond_site_symmetry_A
_geom_hbond_distance_DH
_geom_hbond_distance_HA
_geom_hbond_distance_DA
_geom_hbond_angle_DHA
N1 H1 O1 4_565 0.86 1.94 2.790(2) 168
N4 H4B O1 . 0.86 2.31 2.607(2) 100
N4 H4A S1 . 0.86 2.59 2.976(2) 108

loop_
_geom_torsion_atom_site_label_1
_geom_torsion_atom_site_label_2
_geom_torsion_atom_site_label_3
_geom_torsion_atom_site_label_4
_geom_torsion
O1 C2 C3 N3 -179.47(16)
N2 C2 C3 N3 0.5(2)
O1 C2 C3 C4 -0.6(3)
N2 C2 C3 C4 179.31(15)
N3 C3 C4 C5 122.77(19)
C2 C3 C4 C5 -56.1(2)
N3 C3 C4 C7 3.7(3)
C2 C3 C4 C7 -175.22(18)
N3 C3 C4 C6 -115.9(2)
C2 C3 C4 C6 65.3(2)
N2 C1 N1 N3 -0.4(2)
S1 C1 N1 N3 179.58(13)
N1 C1 N2 C2 1.8(2)
S1 C1 N2 C2 -178.18(12)
N1 C1 N2 N4 175.30(14)
S1 C1 N2 N4 -4.7(2)
O1 C2 N2 C1 178.12(15)
C3 C2 N2 C1 -1.8(2)
O1 C2 N2 N4 4.4(2)
C3 C2 N2 N4 -175.51(14)
C2 C3 N3 N1 0.8(2)
C4 C3 N3 N1 -178.10(15)
C1 N1 N3 C3 -0.9(3)

loop_
_cod_related_entry_id
_cod_related_entry_database
_cod_related_entry_code
1 ChemSpider 589194
